data_2000726
loop_
_publ_author_name
'MacNicol, D. D.'
'Mallinson, P. R.'
'Robertson, C. D.'

_publ_contact_author
; Dr. P.R. Mallinson
  Chemistry Department
  University of Glasgow
  Glasgow G12 8QQ
  Scotland
;
_publ_section_title
;
 Octakis(phenylseleno)naphthalene
;
_journal_issue 8
_journal_name_full 'Acta Crystallographica Section C'
_journal_page_first 1557
_journal_page_last 1558
_journal_paper_doi 10.1107/S0108270192006255
_journal_volume 48
_journal_year 1992
_chemical_formula_moiety 'C58 H40 Se8'
_chemical_formula_sum 'C58 H40 Se8'
_chemical_formula_weight 1368.64
_space_group_crystal_system triclinic
_space_group_IT_number 2
_space_group_name_Hall '-P 1'
_space_group_name_H-M_alt 'P -1'
_atom_type_scat_source 'International Tables Vol. IV Tables 2.2B and 2.3.1'
_cell_angle_alpha 101.100(10)
_cell_angle_beta 95.390(10)
_cell_angle_gamma 109.460(10)
_cell_formula_units_Z 1
_cell_length_a 9.2880(10)
_cell_length_b 11.301(2)
_cell_length_c 12.737(2)
_cell_measurement_reflns_used 25
_cell_measurement_temperature 293
_cell_measurement_theta_max 15
_cell_measurement_theta_min 11
_cell_volume 1218.8(3)
_computing_cell_refinement 'CAD4 (Enraf-Nonius)'
_computing_data_collection 'CAD4 (Enraf-Nonius)'
_computing_data_reduction 'GX (Mallinson & Muir, 1985)'
_computing_molecular_graphics 'ORTEP (Johnson, 1971 and Mallinson & Muir, 1985)'
_computing_publication_material 'GX (Mallinson & Muir, 1985)'
_computing_structure_refinement 'GX (Mallinson & Muir, 1985)'
_computing_structure_solution 'GX (Mallinson & Muir, 1985), manual Patterson solution'
_diffrn_measurement_device 'Enraf-Nonius CAD4 diffractometer'
_diffrn_measurement_method \w--2\q
_diffrn_radiation_type 'Mo K\a'
_diffrn_radiation_wavelength 0.71069
_diffrn_reflns_av_R_equivalents 0.025
_diffrn_reflns_limit_h_max 11
_diffrn_reflns_limit_h_min 0
_diffrn_reflns_limit_k_max 13
_diffrn_reflns_limit_k_min -14
_diffrn_reflns_limit_l_max 15
_diffrn_reflns_limit_l_min -16
_diffrn_reflns_number 5635
_diffrn_reflns_theta_max 27
_diffrn_standards_decay_% 0
_diffrn_standards_interval_time 120
_diffrn_standards_number 2
_exptl_absorpt_correction_type none
_exptl_crystal_colour 'dark orange'
_exptl_crystal_density_diffrn 1.86
_exptl_crystal_description plate
_exptl_crystal_size_max 0.2
_exptl_crystal_size_mid 0.2
_exptl_crystal_size_min 0.07
_refine_diff_density_max 2.0
_refine_diff_density_min -2.2
_refine_ls_extinction_method none
_refine_ls_goodness_of_fit_obs 1.9
_refine_ls_hydrogen_treatment 'refall except H25, H42, H43, H45 noref'
_refine_ls_number_parameters 362
_refine_ls_number_reflns 2451
_refine_ls_R_factor_obs 0.044
_refine_ls_shift/esd_max 0.33
_refine_ls_structure_factor_coef F
_refine_ls_weighting_scheme sigma
_refine_ls_wR_factor_obs 0.047
_reflns_number_observed 2451
_reflns_number_total 5302
_reflns_observed_criterion I>2\s(I)
_cod_data_source_file mu1012.cif
_cod_data_source_block default
_cod_depositor_comments
;
 Updating space group information and adding the symmetry operation list.

 Antanas Vaitkus,
 2018-06-14
;
_cod_original_cell_volume 1219.0(10)
_cod_database_code 2000726

loop_
_space_group_symop_id
_space_group_symop_operation_xyz
1 x,y,z
2 -x,-y,-z

loop_
_atom_site_aniso_label
_atom_site_aniso_U_11
_atom_site_aniso_U_22
_atom_site_aniso_U_33
_atom_site_aniso_U_12
_atom_site_aniso_U_13
_atom_site_aniso_U_23
C1 0.031(5) 0.024(4) 0.028(5) 0.006(4) 0.000(4) 0.011(4)
C2 0.033(6) 0.029(5) 0.032(5) 0.012(4) 0.008(4) 0.004(4)
C3 0.041(6) 0.023(4) 0.031(5) 0.017(4) 0.006(4) 0.002(4)
C4 0.030(5) 0.024(4) 0.035(5) 0.006(4) 0.005(4) 0.010(4)
C9 0.027(5) 0.022(4) 0.028(4) 0.011(4) 0.004(4) 0.004(3)
C11 0.048(6) 0.041(5) 0.032(5) 0.023(5) 0.011(5) 0.016(4)
C12 0.065(8) 0.041(6) 0.037(5) 0.015(5) 0.016(6) 0.013(4)
C13 0.067(9) 0.053(6) 0.030(6) 0.009(6) 0.000(6) 0.009(5)
C14 0.070(10) 0.060(10) 0.060(10) 0.020(10) -0.020(10) 0.010(10)
C15 0.044(7) 0.070(8) 0.073(9) 0.012(7) -0.011(7) 0.006(7)
C16 0.063(8) 0.067(7) 0.044(6) 0.027(6) 0.009(6) 0.010(5)
C21 0.042(7) 0.036(5) 0.070(7) 0.025(5) 0.019(6) 0.012(5)
C22 0.056(9) 0.074(9) 0.062(8) 0.006(7) 0.022(7) 0.010(7)
C23 0.060(10) 0.090(10) 0.100(10) 0.010(10) 0.010(10) 0.000(10)
C24 0.050(10) 0.050(10) 0.16(2) 0.010(10) 0.040(10) 0.010(10)
C25 0.070(10) 0.080(10) 0.130(10) 0.030(10) 0.060(10) 0.060(10)
C26 0.073(9) 0.071(8) 0.067(8) 0.040(8) 0.035(7) 0.037(7)
C31 0.038(6) 0.025(5) 0.048(6) 0.012(4) 0.017(5) 0.006(4)
C32 0.046(7) 0.027(5) 0.057(7) 0.011(5) 0.011(6) 0.005(5)
C33 0.041(7) 0.058(7) 0.052(7) 0.008(6) -0.009(6) 0.004(6)
C34 0.070(10) 0.070(10) 0.050(10) 0.020(10) 0.000(10) -0.020(10)
C35 0.080(10) 0.060(10) 0.070(10) 0.030(10) 0.010(10) -0.030(10)
C36 0.049(7) 0.044(6) 0.071(8) 0.024(6) 0.016(6) 0.005(6)
C41 0.039(6) 0.032(5) 0.051(6) 0.011(5) 0.015(5) 0.014(5)
C42 0.047(7) 0.029(5) 0.048(6) 0.007(5) 0.007(5) 0.003(5)
C43 0.048(7) 0.045(6) 0.068(8) 0.004(6) 0.018(6) 0.001(6)
C44 0.038(8) 0.081(9) 0.067(9) 0.008(7) 0.003(7) -0.004(7)
C45 0.061(9) 0.077(9) 0.074(8) 0.035(7) 0.004(7) 0.019(7)
C46 0.050(8) 0.042(7) 0.069(8) 0.016(6) 0.009(6) 0.007(6)
Se1 0.0537(7) 0.0318(5) 0.0280(5) 0.0138(5) 0.0099(5) 0.0092(4)
Se2 0.0471(7) 0.0373(5) 0.0380(6) 0.0181(5) 0.0180(5) 0.0019(4)
Se3 0.0600(8) 0.0333(5) 0.0419(6) 0.0277(5) 0.0096(5) 0.0084(4)
Se4 0.0506(7) 0.0265(5) 0.0355(5) 0.0066(5) 0.0110(5) 0.0099(4)

loop_
_atom_site_label
_atom_site_fract_x
_atom_site_fract_y
_atom_site_fract_z
_atom_site_U_iso_or_equiv
C1 -0.0552(10) 0.0166(8) -0.3618(6) 0.030
C2 -0.0797(10) 0.1314(8) -0.3474(7) 0.033
C3 -0.0227(10) 0.2141(7) -0.4184(7) 0.034
C4 0.0360(10) 0.1722(7) -0.5060(7) 0.032
C9 -0.0207(10) -0.0402(7) -0.4618(6) 0.027
C11 0.1269(11) 0.0831(9) -0.1473(7) 0.042
C12 0.1119(14) 0.1323(9) -0.0433(7) 0.051
C13 0.2355(15) 0.2202(10) 0.0306(8) 0.056
C14 0.3771(16) 0.2630(11) 0.0005(10) 0.070
C15 0.3946(14) 0.2213(12) -0.1055(11) 0.069
C16 0.2703(13) 0.1295(11) -0.1760(9) 0.062
C21 -0.3621(12) 0.0331(9) -0.2586(9) 0.051
C22 -0.4541(15) -0.0198(12) -0.3587(11) 0.071
C23 -0.5897(19) -0.1218(16) -0.3714(18) 0.094
C24 -0.6422(19) -0.1654(13) -0.2856(18) 0.091
C25 -0.5550(18) -0.1141(15) -0.1865(14) 0.092
C26 -0.4159(16) -0.0138(12) -0.1690(10) 0.071
C31 0.0522(11) 0.4611(8) -0.2522(7) 0.039
C32 0.1607(12) 0.4271(9) -0.1967(8) 0.046
C33 0.2249(13) 0.4927(11) -0.0899(9) 0.056
C34 0.1853(17) 0.5904(12) -0.0398(11) 0.070
C35 0.0793(18) 0.6260(14) -0.0958(12) 0.080
C36 0.0109(13) 0.5623(10) -0.1997(10) 0.058
C41 0.3294(11) 0.3744(8) -0.4520(8) 0.043
C42 0.3739(12) 0.5041(8) -0.4035(8) 0.045
C43 0.4928(14) 0.5598(10) -0.3190(10) 0.060
C44 0.5705(15) 0.4896(13) -0.2808(11) 0.070
C45 0.5288(14) 0.3591(12) -0.3317(10) 0.074
C46 0.4103(14) 0.3027(11) -0.4159(10) 0.057
Se1 -0.04145(12) -0.05939(9) -0.23912(7) 0.041
Se2 -0.17859(12) 0.18551(9) -0.23080(8) 0.043
Se3 -0.04317(13) 0.38087(9) -0.39957(8) 0.047
Se4 0.16730(12) 0.29549(9) -0.57532(8) 0.041
H12 0.018(9) 0.105(7) -0.022(6) 0.03(2)
H13 0.214(12) 0.223(10) 0.097(9) 0.08(4)
H14 0.458(12) 0.310(10) 0.054(8) 0.08(4)
H15 0.46(3) 0.29(2) -0.10(2) 0.30(10)
H16 0.272(12) 0.107(9) -0.250(8) 0.07(3)
H22 -0.398(10) 0.011(8) -0.407(7) 0.03(3)
H23 -0.632(17) -0.142(14) -0.439(10) 0.10(6)
H24 -0.752(14) -0.226(11) -0.318(9) 0.06(4)
H25 -0.59524 -0.15151 -0.11808 0.050
H26 -0.340(11) 0.043(9) -0.091(7) 0.05(3)
H32 0.183(9) 0.353(8) -0.234(6) 0.03(2)
H33 0.301(12) 0.481(9) -0.047(7) 0.05(3)
H34 0.226(11) 0.616(9) 0.028(8) 0.05(3)
H35 0.061(16) 0.682(13) -0.068(11) 0.10(5)
H36 -0.086(11) 0.588(9) -0.240(7) 0.06(3)
H42 0.31280 0.56081 -0.43365 0.050
H43 0.52736 0.66182 -0.28108 0.050
H44 0.663(11) 0.533(8) -0.227(7) 0.03(3)
H45 0.59182 0.30318 -0.30268 0.050
H46 0.394(13) 0.224(11) -0.454(9) 0.08(4)

loop_
_geom_bond_atom_site_label_1
_geom_bond_atom_site_label_2
_geom_bond_distance
C1 C2 1.372(12)
C1 C9 1.427(12)
C1 Se1 1.936(9)
C2 C3 1.434(12)
C2 Se2 1.924(9)
C3 C4 1.360(13)
C3 Se3 1.929(8)
C4 C9 1.424(11)
C4 Se4 1.937(9)
C9 C9 1.447(12)
C11 C12 1.372(13)
C11 C16 1.372(16)
C11 Se1 1.913(9)
C12 C13 1.367(15)
C12 H12 0.91(9)
C13 C14 1.36(2)
C13 H13 0.88(11)
C14 C15 1.385(19)
C14 H14 0.90(11)
C15 C16 1.365(17)
C15 H15 0.8(2)
C16 H16 0.94(11)
C21 C22 1.368(17)
C21 C26 1.413(18)
C21 Se2 1.922(10)
C22 C23 1.37(3)
C22 H22 0.89(9)
C23 C24 1.35(4)
C23 H23 0.86(13)
C24 C25 1.34(3)
C24 H24 1.01(12)
C25 C26 1.37(3)
C25 H25 1.084(18)
C26 H26 1.10(9)
C31 C32 1.375(14)
C31 C36 1.397(14)
C31 Se3 1.904(9)
C32 C33 1.386(15)
C32 H32 0.98(9)
C33 C34 1.344(18)
C33 H33 0.91(10)
C34 C35 1.37(3)
C34 H34 0.87(10)
C35 C36 1.358(19)
C35 H35 0.74(14)
C36 H36 1.14(10)
C41 C42 1.379(13)
C41 C46 1.384(16)
C41 Se4 1.911(10)
C42 C43 1.352(15)
C42 H42 1.084(10)
C43 C44 1.361(18)
C43 H43 1.084(11)
C44 C45 1.396(19)
C44 H44 0.96(9)
C45 C46 1.348(17)
C45 H45 1.084(13)
C46 H46 0.89(11)
